data_2002970
loop_
_publ_author_name
'Jerry P. Jasinski'
'Richard C. Woudenberg'

_publ_section_title
;
 7-Dimethylaminocyclopenta[c]coumarin, In Two Polymorphic Forms
;
_journal_name_full 'Acta Crystallographica Section C'
_journal_page_first 107
_journal_page_last 109
_journal_volume 51
_journal_year 1995
_chemical_formula_moiety 'C14 H15 N1 O2'
_chemical_formula_sum 'C14 H15 N O2'
_chemical_formula_weight 229.28
_space_group_IT_number 33
_symmetry_space_group_name_Hall 'P 2c -2n'
_symmetry_space_group_name_H-M 'P n a 21'
_cell_angle_alpha 90
_cell_angle_beta 90
_cell_angle_gamma 90
_cell_formula_units_Z 4
_cell_length_a 8.779(2)
_cell_length_b 22.042(5)
_cell_length_c 6.043(2)
_cell_measurement_reflns_used 25
_cell_measurement_temperature 296
_cell_measurement_theta_max 49.6
_cell_measurement_theta_min 42.6
_cell_volume 1169.3(8)
_diffrn_radiation_type MoK\a
_diffrn_radiation_wavelength 0.7107
_exptl_absorpt_coefficient_mu 0.0814
_exptl_crystal_colour clear
_exptl_crystal_density_diffrn 1.302
_exptl_crystal_density_meas ?
_exptl_crystal_description prism
_exptl_crystal_size_max 1.00
_exptl_crystal_size_mid 1.00
_exptl_crystal_size_min 0.40
_cod_original_sg_symbol_H-M 'P n a 21   '
_cod_original_formula_sum 'C14 H15 N1 O2'
_cod_database_code 2002970

loop_
_symmetry_equiv_pos_as_xyz
'   +x,   +y,   +z'
'   -x,   -y,1/2+z'
1/2-x,1/2+y,1/2+z
'1/2+x,1/2-y,   +z'

loop_
_atom_site_aniso_label
_atom_site_aniso_U_11
_atom_site_aniso_U_12
_atom_site_aniso_U_13
_atom_site_aniso_U_22
_atom_site_aniso_U_23
_atom_site_aniso_U_33
O1 0.059(1) 0.0003(9) 0.011(1) 0.046(1) 0.015(1) 0.056(1)
O11 0.083(2) 0.000(1) 0.011(2) 0.055(1) 0.028(1) 0.080(2)
N15 0.054(2) 0.003(1) 0.003(1) 0.042(1) 0.007(1) 0.058(2)
C2 0.054(2) -0.005(1) -0.004(2) 0.041(2) 0.011(2) 0.058(2)
C3 0.048(2) -0.001(1) -0.001(2) 0.040(2) 0.006(2) 0.063(2)
C4 0.039(1) -0.005(1) -0.005(2) 0.046(1) -0.002(2) 0.047(2)
C5 0.049(2) -0.007(1) 0.010(2) 0.051(2) 0.004(2) 0.046(2)
C6 0.054(2) -0.006(1) 0.005(2) 0.046(2) 0.014(2) 0.054(2)
C7 0.045(2) -0.008(1) -0.005(2) 0.041(1) 0.005(1) 0.045(2)
C8 0.048(2) -0.005(1) 0.001(2) 0.047(2) 0.003(2) 0.043(2)
C9 0.043(2) -0.008(1) -0.001(2) 0.040(1) 0.009(1) 0.043(2)
C10 0.040(2) -0.006(1) -0.001(2) 0.042(2) 0.000(1) 0.045(2)
C12 0.070(2) 0.008(2) -0.002(2) 0.046(2) -0.001(2) 0.088(3)
C13 0.140(5) 0.046(3) 0.067(4) 0.069(3) 0.024(3) 0.134(5)
C14 0.058(2) 0.004(2) 0.005(2) 0.058(2) -0.004(2) 0.069(3)
C16 0.075(3) 0.004(2) -0.005(2) 0.049(2) 0.016(2) 0.068(3)
C17 0.061(2) 0.011(2) 0.006(2) 0.064(2) -0.003(2) 0.062(2)

loop_
_atom_site_label
_atom_site_fract_x
_atom_site_fract_y
_atom_site_fract_z
_atom_site_U_iso_or_equiv
O1 0.2319(2) -0.10595(8) 0.5582 0.0534
O11 0.2680(3) -0.19865(10) 0.6869(6) 0.0725
N15 0.1145(3) 0.0931(1) 0.3119(6) 0.0514
C2 0.3029(4) -0.1626(1) 0.5444(8) 0.0511
C3 0.4068(3) -0.1708(1) 0.3678(7) 0.0500
C4 0.4356(3) -0.1264(1) 0.2194(7) 0.0442
C5 0.3771(4) -0.0203(1) 0.0852(7) 0.0487
C6 0.2976(4) 0.0321(1) 0.1102(7) 0.0514
C7 0.1944(3) 0.0404(1) 0.2869(7) 0.0436
C8 0.1772(4) -0.0078(1) 0.4373(7) 0.0458
C9 0.2584(3) -0.0607(1) 0.4061(6) 0.0421
C10 0.3600(3) -0.0690(1) 0.2328(7) 0.0422
C12 0.4988(5) -0.2273(2) 0.3239(9) 0.0680
C13 0.5771(7) -0.2129(2) 0.104(1) 0.1145
C14 0.5500(5) -0.1469(2) 0.0525(9) 0.0615
C16 0.1338(6) 0.1432(2) 0.1601(9) 0.0643
C17 0.0074(5) 0.1003(2) 0.4893(9) 0.0623
H5 0.434(4) -0.026(1) -0.040(7) 0.07(1)
H6 0.316(4) 0.062(1) 0.011(7) 0.060(10)
H8 0.096(3) -0.005(1) 0.564(6) 0.056(8)
H12A 0.594(5) -0.230(2) 0.451(8) 0.10(1)
H12B 0.437(4) -0.261(2) 0.297(7) 0.07(1)
H14A 0.513(5) -0.137(2) -0.087(8) 0.10(1)
H14B 0.639(5) -0.125(2) 0.078(9) 0.10(1)
H16A 0.046(4) 0.172(1) 0.189(7) 0.07(1)
H16B 0.118(6) 0.130(2) 0.01(1) 0.11(2)
H16C 0.238(5) 0.157(2) 0.158(8) 0.10(1)
H17A -0.054(4) 0.135(2) 0.482(7) 0.08(1)
H17B 0.068(7) 0.098(2) 0.64(1) 0.15(2)
H17C -0.073(5) 0.067(2) 0.486(9) 0.10(1)
H13A 0.671(5) -0.224(2) 0.065(10) 0.10(1)
H13B 0.5486 -0.2479 -0.0264 0.3220
